data_1547826
loop_
_publ_author_name
'Gharpure, Santosh J.'
'Anuradha, Dandela'

_publ_section_title
;
 Synthesis of Benzo[1,4]heterocycles using Palladium Catalyzed Heck
 Reaction to Vinylogous Carbonates/Carbamates: Unexpected Formation of
 Indoles via Carbopalladation Intercepted by Nucleopalladation.
;
_journal_issue 22
_journal_name_full 'Organic letters'
_journal_page_first 6136
_journal_page_last 6139
_journal_paper_doi 10.1021/acs.orglett.7b03016
_journal_volume 19
_journal_year 2017
_chemical_formula_moiety 'C26 H25 N O5 S'
_chemical_formula_sum 'C26 H25 N O5 S'
_chemical_formula_weight 463.55
_space_group_IT_number 14
_symmetry_cell_setting monoclinic
_symmetry_Int_Tables_number 14
_symmetry_space_group_name_Hall '-P 2ybc'
_symmetry_space_group_name_H-M 'P 1 21/c 1'
_atom_sites_solution_hydrogens geom
_atom_sites_solution_primary direct
_atom_sites_solution_secondary difmap
_cell_angle_alpha 90.0000
_cell_angle_beta 112.870(2)
_cell_angle_gamma 90.0000
_cell_formula_units_Z 4
_cell_length_a 14.411(3)
_cell_length_b 12.274(3)
_cell_length_c 13.749(3)
_cell_measurement_reflns_used 6393
_cell_measurement_temperature 100
_cell_measurement_theta_max 29.10
_cell_measurement_theta_min 3.10
_cell_volume 2240.8(9)
_computing_cell_refinement 'CrystalClear-SM Expert 2.1 b28'
_computing_data_collection 'CrystalClear-SM Expert 2.1 b28 (Rigaku, 2013)'
_computing_data_reduction 'CrystalClear-SM Expert 2.1 b28'
_computing_molecular_graphics 'CrystalStructure 4.0'
_computing_publication_material 'CrystalStructure 4.0 (Rigaku, 2010)'
_computing_structure_refinement 'SHELXL97 (Sheldrick, 2008)'
_computing_structure_solution 'SHELXS97 (Sheldrick, 2008)'
_diffrn_ambient_temperature 100
_diffrn_detector_area_resol_mean 7.111
_diffrn_measured_fraction_theta_full 0.999
_diffrn_measured_fraction_theta_max 0.999
_diffrn_measurement_device_type 'Rigaku Saturn724'
_diffrn_measurement_method \w
_diffrn_radiation_type 'Mo K\a'
_diffrn_radiation_wavelength 0.71070
_diffrn_reflns_av_R_equivalents 0.0395
_diffrn_reflns_limit_h_max 16
_diffrn_reflns_limit_h_min -17
_diffrn_reflns_limit_k_max 14
_diffrn_reflns_limit_k_min -14
_diffrn_reflns_limit_l_max 16
_diffrn_reflns_limit_l_min -16
_diffrn_reflns_number 26157
_diffrn_reflns_theta_full 25.00
_diffrn_reflns_theta_max 25.00
_diffrn_standards_number 0
_exptl_absorpt_coefficient_mu 0.183
_exptl_absorpt_correction_T_max 0.989
_exptl_absorpt_correction_T_min 0.961
_exptl_absorpt_correction_type numerical
_exptl_absorpt_process_details 'NUMABS (Rigaku, 1999)'
_exptl_crystal_colour colorless
_exptl_crystal_density_diffrn 1.374
_exptl_crystal_density_method 'not measured'
_exptl_crystal_description prism
_exptl_crystal_F_000 976.00
_exptl_crystal_size_max 0.460
_exptl_crystal_size_mid 0.170
_exptl_crystal_size_min 0.060
_refine_diff_density_max 0.320
_refine_diff_density_min -0.410
_refine_ls_extinction_method none
_refine_ls_goodness_of_fit_ref 1.079
_refine_ls_hydrogen_treatment constr
_refine_ls_number_parameters 298
_refine_ls_number_reflns 3943
_refine_ls_number_restraints 0
_refine_ls_R_factor_gt 0.0386
_refine_ls_shift/su_max 0.000
_refine_ls_structure_factor_coef Fsqd
_refine_ls_weighting_details 'w = 1/[\s^2^(Fo^2^)+(0.0407P)^2^+1.4039P] where P=(Fo^2^+2Fc^2^)/3'
_refine_ls_weighting_scheme calc
_refine_ls_wR_factor_ref 0.0917
_reflns_number_gt 3732
_reflns_number_total 3943
_reflns_threshold_expression F^2^>2.0\s(F^2^)
_cod_data_source_file sjg-anu-4.cif
_cod_data_source_block SJG-ANU-7-19-A
_cod_depositor_comments 'Adding full bibliography for 1547825--1547834.cif.'
_cod_database_code 1547826

loop_
_symmetry_equiv_pos_site_id
_symmetry_equiv_pos_as_xyz
1 +X,+Y,+Z
2 -X,1/2+Y,1/2-Z
3 -X,-Y,-Z
4 +X,1/2-Y,1/2+Z

loop_
_atom_site_label
_atom_site_type_symbol
_atom_site_fract_x
_atom_site_fract_y
_atom_site_fract_z
_atom_site_U_iso_or_equiv
_atom_site_adp_type
_atom_site_occupancy
_atom_site_symmetry_multiplicity
_atom_site_calc_flag
_atom_site_refinement_flags
S1 S 0.17190(3) 0.31715(3) 0.07905(3) 0.01532(12) Uani 1.0 4 d .
O1 O 0.07825(9) 0.32452(10) 0.09193(9) 0.0208(3) Uani 1.0 4 d .
O2 O 0.18382(9) 0.23590(9) 0.00996(9) 0.0203(3) Uani 1.0 4 d .
O3 O 0.39935(9) 0.48725(10) 0.07658(9) 0.0198(3) Uani 1.0 4 d .
O4 O 0.59468(9) 0.41950(11) 0.21170(9) 0.0235(3) Uani 1.0 4 d .
O5 O 0.63264(9) 0.47930(10) 0.37855(9) 0.0221(3) Uani 1.0 4 d .
N1 N 0.19502(10) 0.43546(11) 0.03701(10) 0.0152(3) Uani 1.0 4 d .
C1 C 0.49894(15) 0.27038(17) 0.51608(14) 0.0290(5) Uani 1.0 4 d .
C2 C 0.41746(13) 0.28219(14) 0.40732(13) 0.0193(4) Uani 1.0 4 d .
C3 C 0.33206(13) 0.34510(14) 0.39078(13) 0.0189(4) Uani 1.0 4 d .
C4 C 0.25662(13) 0.35525(14) 0.29122(13) 0.0171(4) Uani 1.0 4 d .
C5 C 0.26697(13) 0.30227(13) 0.20630(12) 0.0151(4) Uani 1.0 4 d .
C6 C 0.35150(13) 0.23953(14) 0.22065(13) 0.0186(4) Uani 1.0 4 d .
C7 C 0.42557(14) 0.22956(14) 0.32141(14) 0.0221(4) Uani 1.0 4 d .
C8 C 0.12330(13) 0.41349(15) -0.24298(13) 0.0208(4) Uani 1.0 4 d .
C9 C 0.04810(14) 0.44475(16) -0.33843(14) 0.0257(5) Uani 1.0 4 d .
C10 C -0.00426(13) 0.54063(16) -0.34462(14) 0.0232(4) Uani 1.0 4 d .
C11 C 0.01783(13) 0.60470(14) -0.25548(13) 0.0197(4) Uani 1.0 4 d .
C12 C 0.09321(13) 0.57395(14) -0.16043(13) 0.0180(4) Uani 1.0 4 d .
C13 C 0.14703(12) 0.47780(14) -0.15346(13) 0.0153(4) Uani 1.0 4 d .
C14 C 0.23067(13) 0.44252(14) -0.05086(12) 0.0159(4) Uani 1.0 4 d .
C15 C 0.32032(13) 0.51969(15) -0.02117(12) 0.0183(4) Uani 1.0 4 d .
C16 C 0.20245(13) 0.52890(13) 0.10289(12) 0.0154(4) Uani 1.0 4 d .
C17 C 0.11639(13) 0.57360(14) 0.10918(13) 0.0185(4) Uani 1.0 4 d .
C18 C 0.12396(14) 0.66285(15) 0.17370(14) 0.0222(4) Uani 1.0 4 d .
C19 C 0.21709(14) 0.70885(14) 0.23080(13) 0.0213(4) Uani 1.0 4 d .
C20 C 0.30338(13) 0.66400(14) 0.22562(13) 0.0186(4) Uani 1.0 4 d .
C21 C 0.29766(13) 0.57196(13) 0.16410(12) 0.0156(4) Uani 1.0 4 d .
C22 C 0.39169(13) 0.51885(13) 0.16784(13) 0.0154(4) Uani 1.0 4 d .
C23 C 0.46907(13) 0.50379(13) 0.26112(13) 0.0165(4) Uani 1.0 4 d .
C24 C 0.56900(13) 0.46180(13) 0.27650(13) 0.0165(4) Uani 1.0 4 d .
C25 C 0.73799(13) 0.45012(15) 0.40903(14) 0.0232(4) Uani 1.0 4 d .
C26 C 0.76591(16) 0.36433(17) 0.49310(16) 0.0328(5) Uani 1.0 4 d .
H1A H 0.4795 0.3101 0.5671 0.0348 Uiso 1.0 4 calc R
H1B H 0.5622 0.3002 0.5164 0.0348 Uiso 1.0 4 calc R
H1C H 0.5081 0.1931 0.5354 0.0348 Uiso 1.0 4 calc R
H3 H 0.3256 0.3815 0.4488 0.0227 Uiso 1.0 4 calc R
H4 H 0.1985 0.3978 0.2808 0.0206 Uiso 1.0 4 calc R
H6 H 0.3585 0.2040 0.1625 0.0223 Uiso 1.0 4 calc R
H7 H 0.4831 0.1858 0.3320 0.0266 Uiso 1.0 4 calc R
H8 H 0.1588 0.3473 -0.2391 0.0250 Uiso 1.0 4 calc R
H9 H 0.0328 0.4003 -0.3992 0.0308 Uiso 1.0 4 calc R
H10 H -0.0552 0.5625 -0.4098 0.0278 Uiso 1.0 4 calc R
H11 H -0.0188 0.6700 -0.2594 0.0236 Uiso 1.0 4 calc R
H12 H 0.1082 0.6186 -0.0998 0.0216 Uiso 1.0 4 calc R
H14 H 0.2537 0.3684 -0.0618 0.0191 Uiso 1.0 4 calc R
H15A H 0.3464 0.5199 -0.0780 0.0220 Uiso 1.0 4 calc R
H15B H 0.2983 0.5946 -0.0141 0.0220 Uiso 1.0 4 calc R
H17 H 0.0523 0.5430 0.0692 0.0222 Uiso 1.0 4 calc R
H18 H 0.0651 0.6925 0.1787 0.0266 Uiso 1.0 4 calc R
H19 H 0.2219 0.7711 0.2735 0.0256 Uiso 1.0 4 calc R
H20 H 0.3670 0.6963 0.2644 0.0223 Uiso 1.0 4 calc R
H23 H 0.4579 0.5221 0.3228 0.0198 Uiso 1.0 4 calc R
H25A H 0.7808 0.5153 0.4359 0.0278 Uiso 1.0 4 calc R
H25B H 0.7492 0.4223 0.3469 0.0278 Uiso 1.0 4 calc R
H26A H 0.7238 0.2998 0.4659 0.0394 Uiso 1.0 4 calc R
H26B H 0.7553 0.3925 0.5547 0.0394 Uiso 1.0 4 calc R
H26C H 0.8369 0.3446 0.5137 0.0394 Uiso 1.0 4 calc R

loop_
_atom_site_aniso_label
_atom_site_aniso_U_11
_atom_site_aniso_U_22
_atom_site_aniso_U_33
_atom_site_aniso_U_12
_atom_site_aniso_U_13
_atom_site_aniso_U_23
S1 0.0150(3) 0.0150(3) 0.0150(2) -0.00162(16) 0.00490(17) -0.00026(16)
O1 0.0161(7) 0.0243(7) 0.0224(7) -0.0019(5) 0.0077(5) 0.0013(6)
O2 0.0247(7) 0.0168(7) 0.0185(6) -0.0021(5) 0.0074(6) -0.0027(5)
O3 0.0154(6) 0.0294(7) 0.0137(6) 0.0017(6) 0.0045(5) -0.0016(5)
O4 0.0200(7) 0.0310(8) 0.0190(7) 0.0020(6) 0.0069(6) -0.0037(6)
O5 0.0153(7) 0.0305(7) 0.0167(6) 0.0026(6) 0.0021(5) -0.0023(6)
N1 0.0187(8) 0.0146(7) 0.0136(7) -0.0006(6) 0.0077(6) -0.0010(6)
C1 0.0288(11) 0.0326(12) 0.0206(10) 0.0042(9) 0.0041(9) 0.0020(9)
C2 0.0205(10) 0.0174(9) 0.0179(9) -0.0017(7) 0.0052(8) 0.0028(7)
C3 0.0232(10) 0.0191(9) 0.0170(9) -0.0024(8) 0.0105(8) -0.0007(7)
C4 0.0174(9) 0.0157(9) 0.0203(9) 0.0006(7) 0.0094(7) 0.0018(7)
C5 0.0170(9) 0.0135(9) 0.0147(8) -0.0023(7) 0.0060(7) 0.0016(7)
C6 0.0224(10) 0.0163(9) 0.0185(9) 0.0016(8) 0.0095(8) -0.0018(7)
C7 0.0204(10) 0.0191(9) 0.0249(9) 0.0061(8) 0.0066(8) 0.0014(8)
C8 0.0218(10) 0.0209(9) 0.0197(9) 0.0039(8) 0.0078(8) -0.0009(8)
C9 0.0243(10) 0.0329(11) 0.0163(9) 0.0004(9) 0.0040(8) -0.0044(8)
C10 0.0165(9) 0.0328(11) 0.0176(9) 0.0012(8) 0.0038(7) 0.0052(8)
C11 0.0174(9) 0.0194(9) 0.0243(9) 0.0019(7) 0.0103(8) 0.0068(8)
C12 0.0191(9) 0.0181(9) 0.0177(8) -0.0015(7) 0.0081(7) -0.0004(7)
C13 0.0136(8) 0.0172(9) 0.0159(8) -0.0016(7) 0.0066(7) 0.0018(7)
C14 0.0178(9) 0.0166(9) 0.0151(8) 0.0020(7) 0.0084(7) 0.0000(7)
C15 0.0161(9) 0.0258(10) 0.0126(8) -0.0006(8) 0.0049(7) 0.0015(7)
C16 0.0201(9) 0.0130(8) 0.0141(8) -0.0012(7) 0.0076(7) 0.0011(7)
C17 0.0176(9) 0.0192(9) 0.0180(9) 0.0008(7) 0.0061(7) 0.0016(7)
C18 0.0230(10) 0.0223(10) 0.0239(9) 0.0048(8) 0.0120(8) 0.0004(8)
C19 0.0295(10) 0.0173(9) 0.0182(9) 0.0018(8) 0.0104(8) -0.0019(7)
C20 0.0214(10) 0.0174(9) 0.0149(8) -0.0013(7) 0.0047(7) 0.0012(7)
C21 0.0179(9) 0.0165(9) 0.0126(8) 0.0003(7) 0.0059(7) 0.0037(7)
C22 0.0173(9) 0.0139(8) 0.0166(8) -0.0046(7) 0.0082(7) -0.0013(7)
C23 0.0189(9) 0.0156(9) 0.0153(8) -0.0026(7) 0.0070(7) -0.0006(7)
C24 0.0184(9) 0.0144(9) 0.0154(8) -0.0030(7) 0.0051(7) 0.0011(7)
C25 0.0144(9) 0.0281(10) 0.0227(9) 0.0003(8) 0.0024(8) -0.0019(8)
C26 0.0256(11) 0.0323(12) 0.0339(11) 0.0035(9) 0.0043(9) 0.0065(9)

loop_
_atom_type_symbol
_atom_type_description
_atom_type_scat_dispersion_real
_atom_type_scat_dispersion_imag
_atom_type_scat_source
C C 0.0033 0.0016
;
International Tables for Crystallography
(1992, Vol. C, Tables 4.2.6.8 and 6.1.1.4)
;
H H 0.0000 0.0000
;
International Tables for Crystallography
(1992, Vol. C, Table 6.1.1.4)
;
N N 0.0061 0.0033
;
International Tables for Crystallography
(1992, Vol. C, Tables 4.2.6.8 and 6.1.1.4)
;
O O 0.0106 0.0060
;
International Tables for Crystallography
(1992, Vol. C, Tables 4.2.6.8 and 6.1.1.4)
;
S S 0.1246 0.1234
;
International Tables for Crystallography
(1992, Vol. C, Tables 4.2.6.8 and 6.1.1.4)
;

loop_
_geom_angle_atom_site_label_1
_geom_angle_atom_site_label_2
_geom_angle_atom_site_label_3
_geom_angle
_geom_angle_publ_flag
O1 S1 O2 119.21(8) yes
O1 S1 N1 108.51(8) yes
O1 S1 C5 106.88(9) yes
O2 S1 N1 106.78(8) yes
O2 S1 C5 109.79(8) yes
N1 S1 C5 104.77(7) yes
C15 O3 C22 117.69(14) yes
C24 O5 C25 117.88(16) yes
S1 N1 C14 121.20(12) yes
S1 N1 C16 117.27(13) yes
C14 N1 C16 119.99(14) yes
C1 C2 C3 120.86(18) yes
C1 C2 C7 120.52(17) yes
C3 C2 C7 118.61(14) yes
C2 C3 C4 121.03(18) yes
C3 C4 C5 119.20(17) yes
S1 C5 C4 119.21(13) yes
S1 C5 C6 119.92(14) yes
C4 C5 C6 120.87(14) yes
C5 C6 C7 118.87(18) yes
C2 C7 C6 121.42(18) yes
C9 C8 C13 120.81(18) yes
C8 C9 C10 119.92(18) yes
C9 C10 C11 119.77(15) yes
C10 C11 C12 120.35(17) yes
C11 C12 C13 120.37(16) yes
C8 C13 C12 118.77(14) yes
C8 C13 C14 119.62(16) yes
C12 C13 C14 121.61(15) yes
N1 C14 C13 111.77(16) yes
N1 C14 C15 110.06(13) yes
C13 C14 C15 110.83(15) yes
O3 C15 C14 111.03(15) yes
N1 C16 C17 120.26(14) yes
N1 C16 C21 119.56(17) yes
C17 C16 C21 120.13(16) yes
C16 C17 C18 120.10(16) yes
C17 C18 C19 120.18(19) yes
C18 C19 C20 119.99(17) yes
C19 C20 C21 120.66(16) yes
C16 C21 C20 118.82(18) yes
C16 C21 C22 121.39(15) yes
C20 C21 C22 119.74(14) yes
O3 C22 C21 119.58(13) yes
O3 C22 C23 120.43(18) yes
C21 C22 C23 119.99(18) yes
C22 C23 C24 126.14(19) yes
O4 C24 O5 123.46(16) yes
O4 C24 C23 127.65(14) yes
O5 C24 C23 108.88(16) yes
O5 C25 C26 109.43(18) yes

loop_
_geom_bond_atom_site_label_1
_geom_bond_atom_site_label_2
_geom_bond_distance
_geom_bond_publ_flag
S1 O1 1.4306(16) yes
S1 O2 1.4329(14) yes
S1 N1 1.6442(15) yes
S1 C5 1.7630(15) yes
O3 C15 1.4395(18) yes
O3 C22 1.358(3) yes
O4 C24 1.207(3) yes
O5 C24 1.3622(19) yes
O5 C25 1.454(3) yes
N1 C14 1.488(3) yes
N1 C16 1.439(3) yes
C1 C2 1.507(3) yes
C2 C3 1.395(3) yes
C2 C7 1.390(3) yes
C3 C4 1.384(2) yes
C4 C5 1.394(3) yes
C5 C6 1.389(3) yes
C6 C7 1.387(3) yes
C8 C9 1.392(3) yes
C8 C13 1.388(3) yes
C9 C10 1.383(3) yes
C10 C11 1.385(3) yes
C11 C12 1.388(2) yes
C12 C13 1.395(3) yes
C13 C14 1.519(2) yes
C14 C15 1.524(3) yes
C16 C17 1.389(3) yes
C16 C21 1.405(3) yes
C17 C18 1.387(3) yes
C18 C19 1.385(3) yes
C19 C20 1.387(3) yes
C20 C21 1.394(3) yes
C21 C22 1.486(3) yes
C22 C23 1.346(2) yes
C23 C24 1.465(3) yes
C25 C26 1.498(3) yes
